data_7239818
loop_
_publ_author_name
'Smokrovi\'c, Kristina'
'Stilinovic, Vladimir'

_publ_section_title
;
 Stoichiometry of Adamantylamine-Trinitrophloroglucinol Salts Controlled
 by Solvate Formation
;
_journal_name_full CrystEngComm
_journal_paper_doi 10.1039/C9CE01957J
_journal_year 2020
_chemical_formula_moiety '2(C6 N3 O9), 6(C10 H18 N), C H4 O, H2 O'
_chemical_formula_sum 'C73 H114 N12 O20'
_chemical_formula_weight 1479.76
_chemical_name_common 'adamantan-1-aminium trinitrophloroglucinolate hydrate methanol solvate'
_chemical_name_systematic 'adamantan-1-aminium trinitrobenzene-1,3,5-tris(olate) hydrate methanol solvate'
_space_group_crystal_system monoclinic
_space_group_IT_number 14
_space_group_name_Hall '-P 2ybc'
_space_group_name_H-M_alt 'P 1 21/c 1'
_atom_sites_solution_hydrogens mixed
_audit_creation_date 2018-06-29
_audit_creation_method
;
Olex2 1.2
(compiled 2018.05.29 svn.r3508 for OlexSys, GUI svn.r5506)
;
_audit_update_record
;
2018-07-17 deposited with the CCDC.	2020-01-23 downloaded from the CCDC.
;
_cell_angle_alpha 90
_cell_angle_beta 93.164(4)
_cell_angle_gamma 90
_cell_formula_units_Z 4
_cell_length_a 18.9589(6)
_cell_length_b 16.0224(7)
_cell_length_c 26.5928(13)
_cell_measurement_reflns_used 4026
_cell_measurement_temperature 293(2)
_cell_measurement_theta_max 26.2330
_cell_measurement_theta_min 4.2400
_cell_volume 8065.7(6)
_computing_cell_refinement 'CrysAlisPro 1.171.38.43 (Rigaku OD, 2015)'
_computing_data_collection 'CrysAlisPro 1.171.38.43 (Rigaku OD, 2015)'
_computing_data_reduction 'CrysAlisPro 1.171.38.43 (Rigaku OD, 2015)'
_computing_molecular_graphics 'Olex2 (Dolomanov et al., 2009)'
_computing_publication_material 'Olex2 (Dolomanov et al., 2009)'
_computing_structure_refinement 'ShelXL (Sheldrick, 2015)'
_computing_structure_solution 'ShelXT (Sheldrick, 2015)'
_diffrn_ambient_temperature 293(2)
_diffrn_detector CCD
_diffrn_detector_area_resol_mean 28.5714
_diffrn_detector_type CCD
_diffrn_measured_fraction_theta_full 0.995
_diffrn_measured_fraction_theta_max 0.996
_diffrn_measurement_details
;
List of Runs (angles in degrees, time in seconds):

  # Type    Start    End  Width  t~exp~   \w     \q     \k     \f   Frames
#--------------------------------------------------------------------------
  1  \w     -2.00  95.50   0.75   41.00    --   25.57  77.00  30.00  130
  2  \w    -52.00  42.50   0.75   41.00    --  -28.54  37.00  30.00  126
  3  \w   -105.00 -36.00   0.75   41.00    --  -28.54 179.00   0.00   92
  4  \w    -74.00 -47.00   0.75   41.00    --  -28.54-179.00  60.00   36
;
_diffrn_measurement_device 'four-circle diffractometer'
_diffrn_measurement_device_type 'Xcalibur, Sapphire3'
_diffrn_measurement_method '\w scans'
_diffrn_orient_matrix_type 'CrysAlisPro convention (1999,Acta A55,543-557)'
_diffrn_radiation_collimation 0.8
_diffrn_radiation_monochromator graphite
_diffrn_radiation_probe x-ray
_diffrn_radiation_type MoK\a
_diffrn_radiation_wavelength 0.71073
_diffrn_reflns_av_R_equivalents 0.1047
_diffrn_reflns_av_unetI/netI 0.1644
_diffrn_reflns_Laue_measured_fraction_full 0.995
_diffrn_reflns_Laue_measured_fraction_max 0.996
_diffrn_reflns_limit_h_max 23
_diffrn_reflns_limit_h_min -22
_diffrn_reflns_limit_k_max 19
_diffrn_reflns_limit_k_min -19
_diffrn_reflns_limit_l_max 32
_diffrn_reflns_limit_l_min -32
_diffrn_reflns_number 39384
_diffrn_reflns_point_group_measured_fraction_full 0.995
_diffrn_reflns_point_group_measured_fraction_max 0.996
_diffrn_reflns_theta_full 25.242
_diffrn_reflns_theta_max 25.999
_diffrn_reflns_theta_min 4.118
_diffrn_source 'fine-focus sealed X-ray tube'
_diffrn_source_current 24.0
_diffrn_source_power 1.2
_diffrn_source_target Mo
_diffrn_source_type 'Enhance (Mo) X-ray Source'
_diffrn_source_voltage 50.0
_exptl_absorpt_coefficient_mu 0.089
_exptl_absorpt_correction_T_max 1.00000
_exptl_absorpt_correction_T_min 0.78246
_exptl_absorpt_correction_type multi-scan
_exptl_absorpt_process_details
;
CrysAlisPro 1.171.38.43 (Rigaku Oxford Diffraction, 2015)
Empirical absorption correction using spherical harmonics,
 implemented in SCALE3 ABSPACK scaling algorithm.
;
_exptl_crystal_colour 'clear light orange'
_exptl_crystal_colour_lustre clear
_exptl_crystal_colour_modifier light
_exptl_crystal_colour_primary orange
_exptl_crystal_density_diffrn 1.219
_exptl_crystal_description prism
_exptl_crystal_F_000 3184
_exptl_crystal_recrystallization_method 'slow evaporation from methanol'
_exptl_crystal_size_max 0.5
_exptl_crystal_size_mid 0.3
_exptl_crystal_size_min 0.2
_refine_diff_density_max 1.303
_refine_diff_density_min -0.283
_refine_diff_density_rms 0.081
_refine_ls_extinction_method none
_refine_ls_goodness_of_fit_ref 0.971
_refine_ls_hydrogen_treatment constr
_refine_ls_matrix_type full
_refine_ls_number_parameters 1033
_refine_ls_number_reflns 15797
_refine_ls_number_restraints 10
_refine_ls_restrained_S_all 0.972
_refine_ls_R_factor_all 0.2384
_refine_ls_R_factor_gt 0.1103
_refine_ls_shift/su_max 0.000
_refine_ls_shift/su_mean 0.000
_refine_ls_structure_factor_coef Fsqd
_refine_ls_weighting_details 'w=1/[\s^2^(Fo^2^)+(0.1835P)^2^] where P=(Fo^2^+2Fc^2^)/3'
_refine_ls_weighting_scheme calc
_refine_ls_wR_factor_gt 0.2936
_refine_ls_wR_factor_ref 0.3772
_reflns_Friedel_coverage 0.000
_reflns_number_gt 5876
_reflns_number_total 15797
_reflns_threshold_expression 'I > 2\s(I)'
_cod_data_source_file c9ce01957j2.cif
_cod_data_source_block IV
_cod_database_code 7239818
_shelx_shelxl_version_number 2016/4
_shelx_space_group_comment
;
The symmetry employed for this shelxl refinement is uniquely defined
by the following loop, which should always be used as a source of
symmetry information in preference to the above space-group names.
They are only intended as comments.
;
_olex2_refinement_description
;
1. Fixed Uiso
 At 1.2 times of:
  All C(H) groups, All C(H,H) groups, All N(H,H,H) groups
 At 1.5 times of:
  All C(H,H,H) groups, All O(H) groups, All O(H,H) groups
2. Restrained distances
 O102-N101 = O103-N101
 1.22 with sigma of 0.0002
 O102-O103
 2.15 with sigma of 0.0002
 O205-N202 = O206-N202
 1.22 with sigma of 0.0002
 O206-O205
 2.15 with sigma of 0.0002
 N202-O205 \\sim N202-O1
 with sigma of 0.02
 N202-O206 \\sim N202-O2
 with sigma of 0.02
 N103-O109 \\sim N103-O4
 with sigma of 0.02
 N103-O108 \\sim N103-O3
 with sigma of 0.02
3. Others
 Sof(O13A)=Sof(O12A)=1-FVAR(1)
 Sof(O102)=Sof(O103)=FVAR(1)
 Sof(O23A)=Sof(O22A)=1-FVAR(2)
 Sof(O203)=Sof(O202)=FVAR(2)
 Sof(O2)=Sof(O1)=1-FVAR(3)
 Sof(O205)=Sof(O206)=FVAR(3)
 Sof(O3)=Sof(O4)=1-FVAR(4)
 Sof(O109)=Sof(O108)=FVAR(4)
4.a Free rotating group:
 O301(H30D,H30E)
4.b Ternary CH refined with riding coordinates:
 C44(H44), C15(H15), C54(H54), C22(H22), C12(H12), C46(H46), C020(H020),
 C25(H25), C56(H56), C38(H38), C27(H27), C69(H69), C42(H42), C62(H62), C67(H67),
  C34(H34), C32(H32), C52(H52)
4.c Secondary CH2 refined with riding coordinates:
 C29(H29A,H29B), C21(H21A,H21B), C16(H16A,H16B), C58(H58A,H58B), C39(H39A,
 H39B), C49(H49A,H49B), C18(H18A,H18B), C11(H11A,H11B), C28(H28A,H28B),
 C65(H65A,H65B), C45(H45A,H45B), C59(H59A,H59B), C47(H47A,H47B), C35(H35A,H35B),
  C61(H61A,H61B), C66(H66A,H66B), C17(H17A,H17B), C51(H51A,H51B), C14(H14A,
 H14B), C13(H13A,H13B), C55(H55A,H55B), C24(H24A,H24B), C41(H41A,H41B),
 C31(H31A,H31B), C43(H43A,H43B), C26(H26A,H26B), C48(H48A,H48B), C36(H36A,H36B),
  C57(H57A,H57B), C63(H63A,H63B), C37(H37A,H37B), C53(H53A,H53B), C23(H23A,
 H23B), C33(H33A,H33B), C64(H64A,H64B), C68(H68A,H68B)
4.d Idealised Me refined as rotating group:
 N10(H10A,H10B,H10C), N20(H20A,H20B,H20C), N30(H30A,H30B,H30C), N60(H60A,H60B,
 H60C), N40(H40A,H40B,H40C), N50(H50A,H50B,H50C), C401(H40D,H40E,H40F)
4.e Idealised tetrahedral OH refined as rotating group:
 O401(H401)
;
_olex2_submission_special_instructions 'No special instructions were received'
_oxdiff_exptl_absorpt_empirical_details
;
Empirical correction (ABSPACK) includes:
- Absorption correction using spherical harmonics
- Frame scaling
;

loop_
_space_group_symop_operation_xyz
'x, y, z'
'-x, y+1/2, -z+1/2'
'-x, -y, -z'
'x, -y-1/2, z-1/2'

loop_
_atom_site_label
_atom_site_type_symbol
_atom_site_fract_x
_atom_site_fract_y
_atom_site_fract_z
_atom_site_U_iso_or_equiv
_atom_site_adp_type
_atom_site_occupancy
_atom_site_site_symmetry_order
_atom_site_calc_flag
_atom_site_refinement_flags_posn
_atom_site_refinement_flags_occupancy
_atom_site_disorder_assembly
_atom_site_disorder_group
O104 O 0.01890(15) 0.49435(19) 0.23708(14) 0.0455(9) Uani 1 1 d . . . .
O101 O 0.07418(16) 0.2083(2) 0.23926(15) 0.0540(10) Uani 1 1 d . . . .
O201 O 0.42281(16) 0.9877(2) 0.26717(16) 0.0562(10) Uani 1 1 d . . . .
O204 O 0.24216(15) 0.7884(2) 0.25240(17) 0.0616(12) Uani 1 1 d . . . .
N102 N 0.1455(2) 0.5314(3) 0.29133(19) 0.0490(11) Uani 1 1 d . . . .
O207 O 0.48045(16) 0.6988(2) 0.26059(18) 0.0647(12) Uani 1 1 d . . . .
O105 O 0.1281(2) 0.5924(2) 0.26502(18) 0.0744(13) Uani 1 1 d . . . .
N201 N 0.2807(2) 0.9512(3) 0.2592(2) 0.0502(12) Uani 1 1 d . . . .
N101 N -0.01937(15) 0.3340(2) 0.21055(15) 0.0496(12) Uani 1 1 d D . . .
O107 O 0.24207(17) 0.4034(2) 0.30286(18) 0.0700(13) Uani 1 1 d . . . .
O106 O 0.1769(2) 0.5437(3) 0.33252(18) 0.0800(14) Uani 1 1 d . . . .
N10 N 0.10488(18) 0.0466(2) 0.21736(17) 0.0469(11) Uani 1 1 d . . . .
H10A H 0.108208 0.100538 0.225168 0.056 Uiso 1 1 calc GR . . .
H10B H 0.145563 0.021298 0.225956 0.056 Uiso 1 1 calc GR . . .
H10C H 0.070365 0.023475 0.233942 0.056 Uiso 1 1 calc GR . . .
N20 N 0.02502(19) 0.6509(2) 0.19421(16) 0.0440(10) Uani 1 1 d . . . .
H20A H 0.065989 0.676783 0.190685 0.053 Uiso 1 1 calc GR . . .
H20B H 0.033081 0.600002 0.206655 0.053 Uiso 1 1 calc GR . . .
H20C H -0.000646 0.679842 0.215147 0.053 Uiso 1 1 calc GR . . .
N203 N 0.5270(2) 0.8630(3) 0.26964(19) 0.0532(12) Uani 1 1 d . . . .
N103 N 0.2141(2) 0.2401(3) 0.2744(2) 0.0535(12) Uani 1 1 d D . . .
N30 N 0.3999(2) 1.1515(3) 0.29761(17) 0.0507(11) Uani 1 1 d . . . .
H30A H 0.430750 1.178231 0.279372 0.061 Uiso 1 1 calc GR . . .
H30B H 0.357412 1.174626 0.292511 0.061 Uiso 1 1 calc GR . . .
H30C H 0.397862 1.098099 0.288463 0.061 Uiso 1 1 calc GR . . .
C103 C 0.0627(2) 0.4364(3) 0.24871(19) 0.0345(11) Uani 1 1 d . . . .
C102 C 0.0485(2) 0.3514(3) 0.23619(18) 0.0341(11) Uani 1 1 d . . . .
N60 N 0.1795(2) 0.7322(3) 0.33373(19) 0.0575(13) Uani 1 1 d . . . .
H60A H 0.206351 0.752665 0.310241 0.069 Uiso 1 1 calc GR . . .
H60B H 0.136434 0.754345 0.330047 0.069 Uiso 1 1 calc GR . . .
H60C H 0.176566 0.677037 0.330541 0.069 Uiso 1 1 calc GR . . .
N40 N 0.69403(19) 0.9500(3) 0.28978(18) 0.0591(13) Uani 1 1 d . . . .
H40A H 0.720073 0.928019 0.266283 0.071 Uiso 1 1 calc GR . . .
H40B H 0.693112 1.005270 0.286486 0.071 Uiso 1 1 calc GR . . .
H40C H 0.650224 0.930069 0.286187 0.071 Uiso 1 1 calc GR . . .
O208 O 0.57290(19) 0.8190(3) 0.2543(2) 0.0975(18) Uani 1 1 d . . . .
C202 C 0.3327(2) 0.8863(3) 0.2607(2) 0.0408(12) Uani 1 1 d . . . .
C104 C 0.1286(2) 0.4499(3) 0.27594(18) 0.0362(11) Uani 1 1 d . . . .
C101 C 0.0938(2) 0.2834(3) 0.24736(19) 0.0376(11) Uani 1 1 d . . . .
N50 N 0.4895(2) 0.5456(3) 0.3063(2) 0.0646(14) Uani 1 1 d . . . .
H50A H 0.510457 0.519496 0.281614 0.078 Uiso 1 1 calc GR . . .
H50B H 0.479434 0.597785 0.296952 0.078 Uiso 1 1 calc GR . . .
H50C H 0.449738 0.518972 0.312671 0.078 Uiso 1 1 calc GR . . .
C106 C 0.1621(2) 0.3047(3) 0.2704(2) 0.0386(12) Uani 1 1 d . . . .
C201 C 0.4048(2) 0.9114(3) 0.2654(2) 0.0437(13) Uani 1 1 d . . . .
C206 C 0.4547(2) 0.8427(3) 0.26448(19) 0.0385(12) Uani 1 1 d . . . .
C203 C 0.3077(2) 0.8048(3) 0.2548(2) 0.0446(13) Uani 1 1 d . . . .
C105 C 0.1810(2) 0.3866(3) 0.2860(2) 0.0414(12) Uani 1 1 d . . . .
C205 C 0.4355(2) 0.7572(3) 0.2583(2) 0.0425(13) Uani 1 1 d . . . .
O209 O 0.54632(19) 0.9280(3) 0.2915(3) 0.108(2) Uani 1 1 d . . . .
C204 C 0.3609(2) 0.7416(3) 0.2534(2) 0.0465(13) Uani 1 1 d . . . .
C20 C -0.0141(2) 0.6443(3) 0.14416(19) 0.0428(12) Uani 1 1 d . . . .
O401 O 0.1579(3) 0.7331(4) 0.1731(2) 0.115(2) Uani 1 1 d . . . .
H401 H 0.181622 0.733032 0.199802 0.172 Uiso 1 1 calc GR . . .
O203 O 0.2392(5) 0.9554(7) 0.2237(4) 0.079(3) Uani 0.74(3) 1 d . P A 2
C40 C 0.7249(2) 0.9279(3) 0.3399(2) 0.0457(13) Uani 1 1 d . . . .
O202 O 0.2801(6) 1.0004(6) 0.2951(4) 0.098(4) Uani 0.74(3) 1 d . P A 2
O109 O 0.2148(3) 0.1845(5) 0.2423(3) 0.068(3) Uani 0.683(14) 1 d D P B 1
C60 C 0.2118(3) 0.7537(3) 0.3852(2) 0.0534(14) Uani 1 1 d . . . .
C10 C 0.0891(2) 0.0375(3) 0.1625(2) 0.0444(13) Uani 1 1 d . . . .
C30 C 0.4228(3) 1.1575(3) 0.3521(2) 0.0517(14) Uani 1 1 d . . . .
C29 C -0.0831(3) 0.5955(4) 0.1502(2) 0.0638(17) Uani 1 1 d . . . .
H29A H -0.112876 0.624687 0.172956 0.077 Uiso 1 1 calc R . . .
H29B H -0.072896 0.540354 0.163773 0.077 Uiso 1 1 calc R . . .
C21 C -0.0286(3) 0.7296(3) 0.1233(2) 0.0602(16) Uani 1 1 d . . . .
H21A H 0.015548 0.759485 0.120655 0.072 Uiso 1 1 calc R . . .
H21B H -0.057501 0.760538 0.145799 0.072 Uiso 1 1 calc R . . .
O108 O 0.2545(4) 0.2357(4) 0.3111(3) 0.082(3) Uani 0.683(14) 1 d D P B 1
C16 C 0.0897(3) -0.0536(3) 0.1479(3) 0.0668(17) Uani 1 1 d . . . .
H16A H 0.135901 -0.077310 0.156353 0.080 Uiso 1 1 calc R . . .
H16B H 0.055127 -0.083853 0.166304 0.080 Uiso 1 1 calc R . . .
C58 C 0.6043(3) 0.5946(4) 0.3413(3) 0.0719(19) Uani 1 1 d . . . .
H58A H 0.627137 0.569110 0.313364 0.086 Uiso 1 1 calc R . . .
H58B H 0.592619 0.651797 0.332311 0.086 Uiso 1 1 calc R . . .
C50 C 0.5371(3) 0.5464(4) 0.3520(3) 0.0629(16) Uani 1 1 d . . . .
C44 C 0.8344(3) 0.9259(4) 0.3982(3) 0.0720(18) Uani 1 1 d . . . .
H44 H 0.884831 0.939557 0.401056 0.086 Uiso 1 1 calc R . . .
C39 C 0.4235(4) 1.2477(4) 0.3673(3) 0.0702(18) Uani 1 1 d . . . .
H39A H 0.376595 1.271218 0.361875 0.084 Uiso 1 1 calc R . . .
H39B H 0.455502 1.278646 0.347053 0.084 Uiso 1 1 calc R . . .
C15 C 0.0726(4) -0.0617(4) 0.0925(3) 0.084(2) Uani 1 1 d . . . .
H15 H 0.071386 -0.120975 0.083508 0.101 Uiso 1 1 calc R . . .
C49 C 0.8030(3) 0.9510(4) 0.3445(3) 0.0739(19) Uani 1 1 d . . . .
H49A H 0.808564 1.010608 0.339511 0.089 Uiso 1 1 calc R . . .
H49B H 0.828155 0.922077 0.318941 0.089 Uiso 1 1 calc R . . .
C18 C 0.0176(3) 0.0774(4) 0.1485(3) 0.0694(18) Uani 1 1 d . . . .
H18A H -0.019113 0.049325 0.166153 0.083 Uiso 1 1 calc R . . .
H18B H 0.018184 0.135676 0.158370 0.083 Uiso 1 1 calc R . . .
C11 C 0.1459(3) 0.0820(4) 0.1351(3) 0.0693(18) Uani 1 1 d . . . .
H11A H 0.147673 0.140402 0.144704 0.083 Uiso 1 1 calc R . . .
H11B H 0.191583 0.057141 0.143646 0.083 Uiso 1 1 calc R . . .
C28 C 0.0321(3) 0.5965(4) 0.1096(3) 0.0758(19) Uani 1 1 d . . . .
H28A H 0.076398 0.625963 0.106779 0.091 Uiso 1 1 calc R . . .
H28B H 0.042549 0.541808 0.123761 0.091 Uiso 1 1 calc R . . .
C65 C 0.2090(4) 0.8486(4) 0.3915(3) 0.082(2) Uani 1 1 d . . . .
H65A H 0.235438 0.875854 0.365964 0.098 Uiso 1 1 calc R . . .
H65B H 0.160534 0.868055 0.388387 0.098 Uiso 1 1 calc R . . .
C45 C 0.8248(3) 0.8363(5) 0.4069(3) 0.085(2) Uani 1 1 d . . . .
H45A H 0.843038 0.822518 0.440683 0.102 Uiso 1 1 calc R . . .
H45B H 0.851709 0.805023 0.383311 0.102 Uiso 1 1 calc R . . .
C59 C 0.5551(3) 0.4559(4) 0.3667(3) 0.0735(19) Uani 1 1 d . . . .
H59A H 0.512292 0.425659 0.373307 0.088 Uiso 1 1 calc R . . .
H59B H 0.577672 0.428256 0.339414 0.088 Uiso 1 1 calc R . . .
C47 C 0.7184(3) 0.8348(4) 0.3493(3) 0.077(2) Uani 1 1 d . . . .
H47A H 0.668987 0.818844 0.346130 0.093 Uiso 1 1 calc R . . .
H47B H 0.743056 0.804518 0.323981 0.093 Uiso 1 1 calc R . . .
C35 C 0.4945(3) 1.1181(5) 0.3603(3) 0.085(2) Uani 1 1 d . . . .
H35A H 0.528075 1.145568 0.339506 0.103 Uiso 1 1 calc R . . .
H35B H 0.492333 1.059549 0.351135 0.103 Uiso 1 1 calc R . . .
C54 C 0.6536(4) 0.5929(5) 0.3881(3) 0.086(2) Uani 1 1 d . . . .
H54 H 0.697142 0.622894 0.381375 0.103 Uiso 1 1 calc R . . .
C61 C 0.2864(3) 0.7207(5) 0.3901(3) 0.086(2) Uani 1 1 d . . . .
H61A H 0.286009 0.660405 0.386521 0.103 Uiso 1 1 calc R . . .
H61B H 0.313811 0.743989 0.363775 0.103 Uiso 1 1 calc R . . .
C66 C 0.1693(4) 0.7134(5) 0.4251(3) 0.087(2) Uani 1 1 d . . . .
H66A H 0.120844 0.733020 0.421859 0.105 Uiso 1 1 calc R . . .
H66B H 0.169016 0.653313 0.420655 0.105 Uiso 1 1 calc R . . .
C17 C 0.1269(4) -0.0188(5) 0.0632(3) 0.098(2) Uani 1 1 d . . . .
H17A H 0.114924 -0.023466 0.027410 0.118 Uiso 1 1 calc R . . .
H17B H 0.172935 -0.044010 0.070273 0.118 Uiso 1 1 calc R . . .
C22 C -0.0667(4) 0.7235(5) 0.0715(3) 0.095(2) Uani 1 1 d . . . .
H22 H -0.075775 0.779500 0.057828 0.114 Uiso 1 1 calc R . . .
C12 C 0.1284(5) 0.0742(5) 0.0793(3) 0.098(3) Uani 1 1 d . . . .
H12 H 0.165100 0.102871 0.061365 0.117 Uiso 1 1 calc R . . .
C46 C 0.7488(4) 0.8113(4) 0.4009(3) 0.091(2) Uani 1 1 d . . . .
H46 H 0.744237 0.751042 0.406042 0.109 Uiso 1 1 calc R . . .
C020 C 0.0026(4) 0.0700(5) 0.0923(3) 0.091(2) Uani 1 1 d . . . .
H020 H -0.043847 0.094481 0.083539 0.109 Uiso 1 1 calc R . . .
C401 C 0.2014(5) 0.7422(6) 0.1340(4) 0.122(3) Uani 1 1 d . . . .
H40D H 0.178636 0.776669 0.108398 0.183 Uiso 1 1 calc GR . . .
H40E H 0.211126 0.688356 0.120123 0.183 Uiso 1 1 calc GR . . .
H40F H 0.244818 0.767872 0.146040 0.183 Uiso 1 1 calc GR . . .
C51 C 0.5005(4) 0.5896(5) 0.3952(4) 0.101(3) Uani 1 1 d . . . .
H51A H 0.489275 0.646901 0.385996 0.121 Uiso 1 1 calc R . . .
H51B H 0.456782 0.560963 0.401438 0.121 Uiso 1 1 calc R . . .
C14 C 0.0008(4) -0.0223(5) 0.0778(3) 0.096(2) Uani 1 1 d . . . .
H14A H -0.009348 -0.027992 0.041759 0.115 Uiso 1 1 calc R . . .
H14B H -0.036090 -0.050689 0.094991 0.115 Uiso 1 1 calc R . . .
C25 C -0.1207(4) 0.5886(5) 0.0975(3) 0.094(2) Uani 1 1 d . . . .
H25 H -0.165233 0.558265 0.099898 0.113 Uiso 1 1 calc R . . .
C13 C 0.0565(5) 0.1156(5) 0.0648(3) 0.111(3) Uani 1 1 d . . . .
H13A H 0.057304 0.174028 0.074289 0.133 Uiso 1 1 calc R . . .
H13B H 0.046149 0.111695 0.028726 0.133 Uiso 1 1 calc R . . .
C56 C 0.6046(4) 0.4567(6) 0.4136(3) 0.097(2) Uani 1 1 d . . . .
H56 H 0.616533 0.399129 0.423136 0.116 Uiso 1 1 calc R . . .
C55 C 0.6717(4) 0.5036(6) 0.4037(3) 0.103(3) Uani 1 1 d . . . .
H55A H 0.702857 0.503896 0.433914 0.124 Uiso 1 1 calc R . . .
H55B H 0.695993 0.475977 0.377194 0.124 Uiso 1 1 calc R . . .
C24 C -0.1360(4) 0.6769(6) 0.0758(3) 0.103(3) Uani 1 1 d . . . .
H24A H -0.160298 0.672437 0.042833 0.124 Uiso 1 1 calc R . . .
H24B H -0.166154 0.707337 0.097693 0.124 Uiso 1 1 calc R . . .
C38 C 0.4478(5) 1.2543(5) 0.4233(3) 0.091(2) Uani 1 1 d . . . .
H38 H 0.448972 1.313308 0.433112 0.109 Uiso 1 1 calc R . . .
C41 C 0.6849(4) 0.9755(5) 0.3780(3) 0.093(2) Uani 1 1 d . . . .
H41A H 0.635344 0.960362 0.374739 0.112 Uiso 1 1 calc R . . .
H41B H 0.688783 1.034883 0.371685 0.112 Uiso 1 1 calc R . . .
C27 C -0.0041(4) 0.5870(7) 0.0584(3) 0.107(3) Uani 1 1 d . . . .
H27 H 0.026317 0.556098 0.036286 0.129 Uiso 1 1 calc R . . .
C31 C 0.3690(4) 1.1105(5) 0.3833(3) 0.087(2) Uani 1 1 d . . . .
H31A H 0.322335 1.134566 0.377495 0.105 Uiso 1 1 calc R . . .
H31B H 0.366960 1.052208 0.373567 0.105 Uiso 1 1 calc R . . .
C43 C 0.7958(4) 0.9775(5) 0.4352(4) 0.112(3) Uani 1 1 d . . . .
H43A H 0.801795 1.036297 0.427898 0.135 Uiso 1 1 calc R . . .
H43B H 0.815480 0.966959 0.469034 0.135 Uiso 1 1 calc R . . .
C69 C 0.2415(5) 0.8681(5) 0.4435(4) 0.113(3) Uani 1 1 d . . . .
H69 H 0.240932 0.928709 0.448505 0.135 Uiso 1 1 calc R . . .
C42 C 0.7151(5) 0.9553(7) 0.4320(3) 0.124(4) Uani 1 1 d . . . .
H42 H 0.689771 0.985765 0.457421 0.149 Uiso 1 1 calc R . . .
C26 C -0.0729(5) 0.5411(6) 0.0631(3) 0.124(4) Uani 1 1 d . . . .
H26A H -0.063514 0.485778 0.076667 0.148 Uiso 1 1 calc R . . .
H26B H -0.096546 0.534914 0.029999 0.148 Uiso 1 1 calc R . . .
C48 C 0.7094(5) 0.8578(7) 0.4396(4) 0.122(3) Uani 1 1 d . . . .
H48A H 0.728488 0.843088 0.473011 0.147 Uiso 1 1 calc R . . .
H48B H 0.660034 0.841430 0.437032 0.147 Uiso 1 1 calc R . . .
C62 C 0.3191(5) 0.7444(7) 0.4410(5) 0.132(4) Uani 1 1 d . . . .
H62 H 0.368103 0.724938 0.444292 0.158 Uiso 1 1 calc R . . .
C36 C 0.3966(5) 1.2107(5) 0.4528(3) 0.114(3) Uani 1 1 d . . . .
H36A H 0.350359 1.235958 0.446959 0.137 Uiso 1 1 calc R . . .
H36B H 0.410177 1.215857 0.488415 0.137 Uiso 1 1 calc R . . .
C57 C 0.5677(5) 0.4977(7) 0.4560(4) 0.117(3) Uani 1 1 d . . . .
H57A H 0.597898 0.495554 0.486624 0.140 Uiso 1 1 calc R . . .
H57B H 0.524513 0.467674 0.461900 0.140 Uiso 1 1 calc R . . .
C67 C 0.2014(6) 0.7350(6) 0.4770(3) 0.128(3) Uani 1 1 d . . . .
H67 H 0.173711 0.708471 0.502683 0.153 Uiso 1 1 calc R . . .
C63 C 0.3166(6) 0.8386(7) 0.4475(4) 0.145(4) Uani 1 1 d . . . .
H63A H 0.338179 0.853823 0.480133 0.174 Uiso 1 1 calc R . . .
H63B H 0.342965 0.865344 0.421744 0.174 Uiso 1 1 calc R . . .
O301 O 0.3614(4) 0.4755(7) 0.3423(4) 0.221(5) Uani 1 1 d . . . .
H30D H 0.394428 0.443729 0.333538 0.331 Uiso 1 1 d G . . .
H30E H 0.346592 0.458833 0.370152 0.331 Uiso 1 1 d G . . .
C34 C 0.5177(5) 1.1276(8) 0.4161(4) 0.129(4) Uani 1 1 d . . . .
H34 H 0.565097 1.103966 0.421980 0.154 Uiso 1 1 calc R . . .
C37 C 0.5188(6) 1.2188(7) 0.4317(4) 0.130(3) Uani 1 1 d . . . .
H37A H 0.534026 1.223455 0.467055 0.156 Uiso 1 1 calc R . . .
H37B H 0.551966 1.249392 0.412202 0.156 Uiso 1 1 calc R . . .
C32 C 0.3931(6) 1.1184(6) 0.4382(3) 0.117(3) Uani 1 1 d . . . .
H32 H 0.359423 1.089687 0.458914 0.140 Uiso 1 1 calc R . . .
C53 C 0.6183(5) 0.6353(6) 0.4308(4) 0.123(3) Uani 1 1 d . . . .
H53A H 0.606586 0.692344 0.421446 0.148 Uiso 1 1 calc R . . .
H53B H 0.650522 0.636676 0.460394 0.148 Uiso 1 1 calc R . . .
C52 C 0.5503(5) 0.5880(7) 0.4431(4) 0.123(3) Uani 1 1 d . . . .
H52 H 0.527783 0.615026 0.471113 0.148 Uiso 1 1 calc R . . .
C23 C -0.0200(5) 0.6741(7) 0.0367(3) 0.121(3) Uani 1 1 d . . . .
H23A H 0.023903 0.703983 0.032887 0.145 Uiso 1 1 calc R . . .
H23B H -0.043961 0.668882 0.003622 0.145 Uiso 1 1 calc R . . .
C33 C 0.4658(8) 1.0790(7) 0.4468(4) 0.150(4) Uani 1 1 d . . . .
H33A H 0.464310 1.021024 0.436279 0.180 Uiso 1 1 calc R . . .
H33B H 0.480592 1.081053 0.482289 0.180 Uiso 1 1 calc R . . .
C64 C 0.2752(8) 0.7020(7) 0.4811(4) 0.160(5) Uani 1 1 d . . . .
H64A H 0.274677 0.642060 0.475928 0.193 Uiso 1 1 calc R . . .
H64B H 0.296330 0.713180 0.514470 0.193 Uiso 1 1 calc R . . .
C68 C 0.1994(7) 0.8275(6) 0.4837(4) 0.147(4) Uani 1 1 d . . . .
H68A H 0.219352 0.842421 0.516849 0.176 Uiso 1 1 calc R . . .
H68B H 0.150864 0.847027 0.480803 0.176 Uiso 1 1 calc R . . .
O102 O -0.0715(2) 0.3659(4) 0.2275(2) 0.078(5) Uani 0.449(11) 1 d D P C 1
O103 O -0.0215(3) 0.2902(4) 0.17297(18) 0.061(4) Uani 0.449(11) 1 d D P C 1
N202 N 0.33876(19) 0.6559(2) 0.24564(18) 0.0645(15) Uani 1 1 d D . . .
O205 O 0.2878(2) 0.6317(4) 0.2676(2) 0.095(4) Uani 0.613(12) 1 d D P D 1
O206 O 0.3731(3) 0.6112(4) 0.2191(2) 0.106(4) Uani 0.613(12) 1 d D P D 1
O13A O -0.0309(5) 0.3652(8) 0.1704(4) 0.115(5) Uani 0.551(11) 1 d . P C -1
O12A O -0.0543(4) 0.2780(6) 0.2240(5) 0.121(6) Uani 0.551(11) 1 d . P C -1
O23A O 0.2350(17) 0.950(2) 0.2893(13) 0.118(18) Uani 0.26(3) 1 d . P A -2
O22A O 0.274(2) 0.998(3) 0.2260(15) 0.128(19) Uani 0.26(3) 1 d . P A -2
O2 O 0.3615(6) 0.5998(6) 0.2706(7) 0.109(8) Uani 0.387(12) 1 d D P D -1
O1 O 0.2944(8) 0.6405(7) 0.2102(6) 0.106(7) Uani 0.387(12) 1 d D P D -1
O3 O 0.2791(5) 0.2664(8) 0.2716(8) 0.073(6) Uani 0.317(14) 1 d D P B -1
O4 O 0.2037(9) 0.1705(10) 0.2834(15) 0.141(13) Uani 0.317(14) 1 d D P B -1

loop_
_atom_site_aniso_label
_atom_site_aniso_U_11
_atom_site_aniso_U_22
_atom_site_aniso_U_33
_atom_site_aniso_U_23
_atom_site_aniso_U_13
_atom_site_aniso_U_12
O104 0.0404(16) 0.0354(18) 0.060(3) -0.0016(16) -0.0002(16) 0.0037(14)
O101 0.0570(19) 0.0328(19) 0.072(3) -0.0022(18) -0.0010(19) -0.0009(16)
O201 0.0518(19) 0.0331(19) 0.084(3) -0.0038(19) 0.0033(19) -0.0053(15)
O204 0.0308(16) 0.059(2) 0.094(3) -0.002(2) -0.0046(18) -0.0036(16)
N102 0.048(2) 0.043(3) 0.054(3) -0.007(2) -0.015(2) -0.004(2)
O207 0.0457(18) 0.040(2) 0.110(4) 0.000(2) 0.017(2) 0.0106(16)
O105 0.084(3) 0.044(2) 0.091(4) 0.000(2) -0.034(3) -0.012(2)
N201 0.040(2) 0.047(3) 0.063(4) 0.004(3) 0.001(3) 0.008(2)
N101 0.050(3) 0.039(2) 0.058(4) 0.002(2) -0.016(2) 0.003(2)
O107 0.050(2) 0.058(2) 0.098(4) 0.008(2) -0.030(2) -0.0037(17)
O106 0.106(3) 0.063(3) 0.067(3) -0.011(2) -0.035(3) -0.008(2)
N10 0.0368(19) 0.046(2) 0.058(3) -0.007(2) 0.004(2) 0.0005(18)
N20 0.049(2) 0.039(2) 0.043(3) 0.0026(19) 0.000(2) 0.0027(18)
N203 0.043(2) 0.039(2) 0.077(4) -0.009(2) -0.005(2) -0.001(2)
N103 0.037(2) 0.052(3) 0.071(4) 0.010(3) 0.000(2) 0.009(2)
N30 0.050(2) 0.047(3) 0.056(3) -0.003(2) 0.009(2) 0.0032(19)
C103 0.032(2) 0.031(2) 0.040(3) -0.001(2) 0.001(2) 0.0012(19)
C102 0.031(2) 0.034(2) 0.036(3) -0.001(2) -0.004(2) -0.0001(19)
N60 0.045(2) 0.061(3) 0.066(4) -0.014(2) -0.009(2) -0.006(2)
N40 0.040(2) 0.075(3) 0.062(4) 0.009(3) 0.001(2) 0.010(2)
O208 0.046(2) 0.084(3) 0.162(6) -0.049(3) 0.008(3) -0.006(2)
C202 0.032(2) 0.044(3) 0.047(3) 0.001(2) 0.003(2) 0.006(2)
C104 0.041(2) 0.031(2) 0.036(3) -0.001(2) -0.004(2) -0.007(2)
C101 0.038(2) 0.038(3) 0.037(3) 0.003(2) 0.007(2) -0.001(2)
N50 0.057(2) 0.048(3) 0.091(4) -0.003(3) 0.021(3) -0.009(2)
C106 0.036(2) 0.040(3) 0.040(3) 0.005(2) 0.002(2) 0.003(2)
C201 0.044(2) 0.042(3) 0.046(4) 0.002(2) 0.004(2) 0.002(2)
C206 0.028(2) 0.042(3) 0.045(3) -0.002(2) -0.004(2) 0.001(2)
C203 0.038(2) 0.040(3) 0.054(4) 0.000(2) -0.004(2) 0.002(2)
C105 0.031(2) 0.046(3) 0.047(3) 0.001(2) -0.003(2) -0.005(2)
C205 0.034(2) 0.043(3) 0.051(4) -0.006(2) 0.006(2) -0.003(2)
O209 0.052(2) 0.076(3) 0.196(7) -0.037(4) -0.012(3) -0.010(2)
C204 0.048(3) 0.032(3) 0.059(4) -0.006(2) 0.000(3) -0.006(2)
C20 0.049(3) 0.046(3) 0.033(3) -0.007(2) -0.002(2) 0.003(2)
O401 0.092(3) 0.180(6) 0.072(4) 0.009(4) -0.006(3) -0.054(4)
O203 0.063(4) 0.085(6) 0.085(7) 0.008(4) -0.018(4) 0.022(4)
C40 0.040(2) 0.046(3) 0.052(4) -0.004(3) 0.006(2) 0.003(2)
O202 0.084(7) 0.074(6) 0.132(8) -0.049(5) -0.013(5) 0.028(5)
O109 0.065(4) 0.036(4) 0.103(7) -0.008(4) 0.004(4) 0.018(3)
C60 0.056(3) 0.046(3) 0.057(4) -0.013(3) -0.005(3) -0.003(2)
C10 0.047(3) 0.042(3) 0.045(4) -0.006(2) 0.010(2) -0.005(2)
C30 0.056(3) 0.052(3) 0.048(4) -0.005(3) 0.008(3) 0.000(3)
C29 0.062(3) 0.058(4) 0.070(5) -0.002(3) -0.015(3) -0.002(3)
C21 0.075(3) 0.052(3) 0.053(4) 0.013(3) 0.002(3) 0.006(3)
O108 0.083(5) 0.067(5) 0.092(7) 0.011(4) -0.038(5) 0.021(4)
C16 0.089(4) 0.047(3) 0.065(5) -0.007(3) 0.009(4) -0.004(3)
C58 0.062(3) 0.076(4) 0.080(5) -0.013(4) 0.029(4) -0.022(3)
C50 0.054(3) 0.075(4) 0.061(4) -0.008(3) 0.010(3) -0.019(3)
C44 0.062(3) 0.087(5) 0.065(5) 0.003(4) -0.006(3) -0.018(3)
C39 0.099(4) 0.053(4) 0.060(5) -0.009(3) 0.009(4) -0.013(3)
C15 0.121(6) 0.060(4) 0.073(6) -0.018(4) 0.010(5) -0.026(4)
C49 0.058(3) 0.087(5) 0.076(5) 0.020(4) -0.004(3) -0.020(3)
C18 0.058(3) 0.079(4) 0.070(5) -0.004(4) -0.011(3) 0.014(3)
C11 0.067(3) 0.070(4) 0.072(5) -0.002(4) 0.022(3) -0.014(3)
C28 0.074(4) 0.089(5) 0.064(5) -0.017(4) -0.001(3) 0.017(3)
C65 0.104(5) 0.052(4) 0.087(6) -0.018(4) -0.007(4) -0.007(3)
C45 0.091(5) 0.095(6) 0.067(5) 0.015(4) -0.012(4) 0.019(4)
C59 0.070(4) 0.065(4) 0.085(6) 0.010(4) 0.006(4) -0.009(3)
C47 0.093(4) 0.054(4) 0.082(6) -0.005(3) -0.020(4) -0.007(3)
C35 0.071(4) 0.128(6) 0.057(5) -0.008(4) -0.005(3) 0.041(4)
C54 0.075(4) 0.106(6) 0.077(6) -0.015(5) 0.018(4) -0.035(4)
C61 0.072(4) 0.100(5) 0.083(6) -0.021(4) -0.034(4) 0.021(4)
C66 0.106(5) 0.076(5) 0.081(6) -0.003(4) 0.009(5) -0.001(4)
C17 0.126(6) 0.097(6) 0.073(6) -0.018(5) 0.016(5) -0.011(5)
C22 0.107(5) 0.112(6) 0.062(6) 0.023(5) -0.020(5) -0.003(5)
C12 0.130(6) 0.098(6) 0.067(6) 0.008(5) 0.029(5) -0.043(5)
C46 0.116(6) 0.064(4) 0.090(7) 0.019(4) -0.019(5) -0.015(4)
C020 0.097(5) 0.098(6) 0.074(6) -0.002(5) -0.031(4) 0.018(4)
C401 0.141(7) 0.121(7) 0.109(8) -0.012(6) 0.049(7) -0.022(6)
C51 0.088(4) 0.093(5) 0.130(8) -0.040(5) 0.064(5) -0.036(4)
C14 0.109(5) 0.109(6) 0.068(6) -0.024(5) -0.007(4) -0.041(5)
C25 0.080(4) 0.109(6) 0.088(6) -0.012(5) -0.032(4) -0.013(4)
C13 0.179(9) 0.081(5) 0.070(6) 0.021(5) -0.012(6) -0.002(6)
C56 0.094(5) 0.118(6) 0.078(6) 0.023(5) 0.011(5) -0.015(5)
C55 0.083(5) 0.142(8) 0.083(6) 0.007(5) -0.011(4) -0.021(5)
C24 0.088(5) 0.146(8) 0.072(6) 0.000(5) -0.035(4) 0.022(5)
C38 0.129(6) 0.066(5) 0.077(6) -0.019(4) 0.009(5) -0.006(5)
C41 0.082(4) 0.110(6) 0.089(6) -0.018(5) 0.011(4) 0.038(4)
C27 0.095(5) 0.148(8) 0.077(7) -0.048(6) -0.007(5) 0.025(6)
C31 0.096(5) 0.083(5) 0.086(6) 0.014(4) 0.026(4) -0.015(4)
C43 0.125(7) 0.099(6) 0.108(8) -0.035(5) -0.034(6) -0.006(5)
C69 0.170(9) 0.071(5) 0.090(7) -0.032(5) -0.058(7) 0.005(5)
C42 0.125(7) 0.185(10) 0.065(6) -0.024(6) 0.032(5) 0.079(7)
C26 0.157(8) 0.125(7) 0.082(7) -0.052(6) -0.053(6) 0.023(7)
C48 0.098(6) 0.180(10) 0.091(8) 0.040(7) 0.017(5) -0.035(6)
C62 0.115(6) 0.146(10) 0.127(10) -0.038(8) -0.072(7) 0.035(6)
C36 0.171(8) 0.109(7) 0.066(6) -0.015(5) 0.038(6) -0.012(6)
C57 0.122(6) 0.159(9) 0.071(7) 0.000(6) 0.013(5) -0.037(6)
C67 0.208(10) 0.119(8) 0.053(6) -0.003(5) -0.026(6) 0.018(7)
C63 0.170(9) 0.121(8) 0.135(10) -0.039(7) -0.081(8) -0.029(7)
O301 0.139(6) 0.364(13) 0.158(8) 0.014(8) -0.002(5) -0.163(7)
C34 0.118(7) 0.187(11) 0.077(7) -0.001(8) -0.029(6) 0.068(7)
C37 0.155(9) 0.161(10) 0.072(7) -0.026(6) -0.007(6) -0.005(8)
C32 0.166(9) 0.122(8) 0.065(6) 0.014(6) 0.040(6) -0.029(7)
C53 0.128(6) 0.145(8) 0.099(8) -0.045(6) 0.028(6) -0.057(6)
C52 0.114(6) 0.145(9) 0.115(9) -0.053(7) 0.032(6) -0.044(6)
C23 0.121(6) 0.198(11) 0.043(5) 0.005(6) -0.003(5) -0.001(7)
C33 0.242(13) 0.125(9) 0.078(8) 0.001(6) -0.033(9) 0.048(9)
C64 0.289(15) 0.106(8) 0.077(8) -0.004(6) -0.076(9) 0.053(9)
C68 0.265(13) 0.095(7) 0.077(8) -0.024(6) -0.030(8) 0.022(8)
O102 0.028(4) 0.110(9) 0.097(9) -0.057(7) 0.010(4) -0.002(4)
O103 0.057(5) 0.072(7) 0.051(7) -0.028(6) -0.015(5) 0.009(5)
N202 0.046(2) 0.052(3) 0.095(5) -0.021(3) 0.003(3) -0.006(2)
O205 0.063(5) 0.061(5) 0.164(11) -0.013(5) 0.039(6) -0.017(4)
O206 0.115(7) 0.066(5) 0.145(11) -0.051(6) 0.062(7) -0.021(5)
O13A 0.103(7) 0.129(10) 0.106(10) 0.033(8) -0.058(7) -0.018(7)
O12A 0.065(5) 0.084(7) 0.208(15) 0.056(8) -0.034(7) -0.033(5)
O23A 0.084(19) 0.14(3) 0.13(3) 0.04(2) 0.062(18) 0.05(2)
O22A 0.12(3) 0.12(3) 0.15(3) 0.10(2) 0.07(2) 0.11(2)
O2 0.089(10) 0.026(6) 0.21(2) 0.033(8) -0.054(11) -0.002(5)
O1 0.128(12) 0.047(7) 0.136(16) -0.022(8) -0.070(11) -0.003(7)
O3 0.042(7) 0.063(9) 0.112(17) 0.021(9) -0.006(8) 0.016(6)
O4 0.090(12) 0.072(13) 0.27(4) 0.104(17) 0.041(17) 0.023(9)

loop_
_atom_type_symbol
_atom_type_description
_atom_type_scat_dispersion_real
_atom_type_scat_dispersion_imag
_atom_type_scat_source
C C 0.0033 0.0016 'International Tables Vol C Tables 4.2.6.8 and 6.1.1.4'
H H 0.0000 0.0000 'International Tables Vol C Tables 4.2.6.8 and 6.1.1.4'
N N 0.0061 0.0033 'International Tables Vol C Tables 4.2.6.8 and 6.1.1.4'
O O 0.0106 0.0060 'International Tables Vol C Tables 4.2.6.8 and 6.1.1.4'

loop_
_geom_angle_atom_site_label_1
_geom_angle_atom_site_label_2
_geom_angle_atom_site_label_3
_geom_angle
O105 N102 C104 121.5(4)
O106 N102 O105 118.4(4)
O106 N102 C104 120.0(5)
O23A N201 C202 119.4(12)
O23A N201 O202 57(2)
O22A N201 C202 122.1(12)
O22A N201 O203 48(3)
O22A N201 O202 100(2)
O22A N201 O23A 117.6(16)
O13A N101 C102 117.2(6)
O13A N101 O102 92.5(7)
O13A N101 O103 60.7(7)
O12A N101 C102 120.0(6)
O12A N101 O102 74.2(7)
O12A N101 O103 79.5(8)
O12A N101 O13A 120.9(8)
H10A N10 H10B 109.5
H10A N10 H10C 109.5
H10B N10 H10C 109.5
C10 N10 H10A 109.5
C10 N10 H10B 109.5
C10 N10 H10C 109.5
H20A N20 H20B 109.5
H20A N20 H20C 109.5
H20B N20 H20C 109.5
C20 N20 H20A 109.5
C20 N20 H20B 109.5
C20 N20 H20C 109.5
O208 N203 C206 123.2(4)
O208 N203 O209 116.7(4)
O209 N203 C206 120.1(4)
O3 N103 C106 114.2(7)
O4 N103 C106 126.0(10)
O4 N103 O109 57.1(18)
O4 N103 O108 83.4(16)
O4 N103 O3 119.5(11)
H30A N30 H30B 109.5
H30A N30 H30C 109.5
H30B N30 H30C 109.5
C30 N30 H30A 109.5
C30 N30 H30B 109.5
C30 N30 H30C 109.5
O104 C103 C102 121.9(4)
O104 C103 C104 123.7(4)
C102 C103 C104 114.4(4)
C103 C102 N101 116.5(4)
C101 C102 N101 117.7(4)
C101 C102 C103 125.8(4)
H60A N60 H60B 109.5
H60A N60 H60C 109.5
H60B N60 H60C 109.5
C60 N60 H60A 109.5
C60 N60 H60B 109.5
C60 N60 H60C 109.5
H40A N40 H40B 109.5
H40A N40 H40C 109.5
H40B N40 H40C 109.5
C40 N40 H40A 109.5
C40 N40 H40B 109.5
C40 N40 H40C 109.5
C201 C202 N201 117.0(4)
C203 C202 N201 116.5(4)
C203 C202 C201 126.4(4)
N102 C104 C103 118.0(4)
N102 C104 C105 117.5(4)
C103 C104 C105 124.5(4)
O101 C101 C102 121.8(4)
O101 C101 C106 122.7(4)
C102 C101 C106 115.4(4)
H50A N50 H50B 109.5
H50A N50 H50C 109.5
H50B N50 H50C 109.5
C50 N50 H50A 109.5
C50 N50 H50B 109.5
C50 N50 H50C 109.5
N103 C106 C101 117.4(4)
C105 C106 N103 119.2(4)
C105 C106 C101 123.3(4)
O201 C201 C202 122.0(4)
O201 C201 C206 123.7(4)
C202 C201 C206 114.1(4)
N203 C206 C201 117.1(4)
N203 C206 C205 118.3(4)
C205 C206 C201 124.6(4)
O204 C203 C202 121.8(4)
O204 C203 C204 122.8(4)
C202 C203 C204 115.4(4)
O107 C105 C104 122.2(4)
O107 C105 C106 121.3(4)
C106 C105 C104 116.1(4)
O207 C205 C206 122.6(4)
O207 C205 C204 122.2(4)
C206 C205 C204 115.0(4)
C203 C204 C205 124.5(4)
C203 C204 N202 118.5(4)
C205 C204 N202 117.0(4)
N20 C20 C29 109.1(4)
N20 C20 C21 109.8(4)
N20 C20 C28 107.6(4)
C21 C20 C29 111.3(4)
C21 C20 C28 109.7(5)
C28 C20 C29 109.3(5)
C401 O401 H401 109.5
N40 C40 C49 110.6(4)
N40 C40 C47 110.7(4)
N40 C40 C41 107.4(4)
C47 C40 C49 108.2(5)
C41 C40 C49 110.2(5)
C41 C40 C47 109.8(6)
N60 C60 C65 108.2(5)
N60 C60 C66 109.5(5)
C61 C60 N60 109.3(5)
C61 C60 C65 112.1(5)
C61 C60 C66 108.8(6)
C66 C60 C65 108.9(6)
N10 C10 C16 110.1(4)
N10 C10 C18 109.0(4)
N10 C10 C11 108.6(4)
C16 C10 C18 111.2(4)
C16 C10 C11 108.4(5)
C11 C10 C18 109.4(5)
N30 C30 C39 108.7(5)
N30 C30 C35 108.9(4)
N30 C30 C31 108.9(5)
C39 C30 C35 111.8(5)
C39 C30 C31 108.8(5)
C35 C30 C31 109.7(5)
C20 C29 H29A 110.3
C20 C29 H29B 110.3
C20 C29 C25 107.1(5)
H29A C29 H29B 108.5
C25 C29 H29A 110.3
C25 C29 H29B 110.3
C20 C21 H21A 109.6
C20 C21 H21B 109.6
C20 C21 C22 110.2(5)
H21A C21 H21B 108.1
C22 C21 H21A 109.6
C22 C21 H21B 109.6
C10 C16 H16A 109.8
C10 C16 H16B 109.8
H16A C16 H16B 108.2
C15 C16 C10 109.4(5)
C15 C16 H16A 109.8
C15 C16 H16B 109.8
H58A C58 H58B 108.3
C50 C58 H58A 109.9
C50 C58 H58B 109.9
C54 C58 H58A 109.9
C54 C58 H58B 109.9
C54 C58 C50 108.7(6)
N50 C50 C58 109.3(5)
N50 C50 C59 108.7(5)
N50 C50 C51 109.8(5)
C58 C50 C59 110.4(5)
C58 C50 C51 109.0(5)
C59 C50 C51 109.7(6)
C49 C44 H44 109.5
C45 C44 H44 109.5
C45 C44 C49 110.6(6)
C45 C44 C43 111.4(7)
C43 C44 H44 109.5
C43 C44 C49 106.3(6)
C30 C39 H39A 109.9
C30 C39 H39B 109.9
C30 C39 C38 109.0(5)
H39A C39 H39B 108.3
C38 C39 H39A 109.9
C38 C39 H39B 109.9
C16 C15 H15 109.1
C16 C15 C14 111.0(6)
C17 C15 C16 110.9(6)
C17 C15 H15 109.1
C17 C15 C14 107.8(7)
C14 C15 H15 109.1
C40 C49 C44 109.2(5)
C40 C49 H49A 109.8
C40 C49 H49B 109.8
C44 C49 H49A 109.8
C44 C49 H49B 109.8
H49A C49 H49B 108.3
C10 C18 H18A 109.9
C10 C18 H18B 109.9
H18A C18 H18B 108.3
C020 C18 C10 108.9(5)
C020 C18 H18A 109.9
C020 C18 H18B 109.9
C10 C11 H11A 110.1
C10 C11 H11B 110.1
H11A C11 H11B 108.4
C12 C11 C10 108.2(5)
C12 C11 H11A 110.1
C12 C11 H11B 110.1
C20 C28 H28A 109.5
C20 C28 H28B 109.5
H28A C28 H28B 108.1
C27 C28 C20 110.7(5)
C27 C28 H28A 109.5
C27 C28 H28B 109.5
C60 C65 H65A 110.3
C60 C65 H65B 110.3
H65A C65 H65B 108.6
C69 C65 C60 106.9(6)
C69 C65 H65A 110.3
C69 C65 H65B 110.3
C44 C45 H45A 109.2
C44 C45 H45B 109.2
C44 C45 C46 111.8(5)
H45A C45 H45B 107.9
C46 C45 H45A 109.2
C46 C45 H45B 109.2
C50 C59 H59A 110.0
C50 C59 H59B 110.0
H59A C59 H59B 108.3
C56 C59 C50 108.7(6)
C56 C59 H59A 110.0
C56 C59 H59B 110.0
C40 C47 H47A 109.4
C40 C47 H47B 109.4
H47A C47 H47B 108.0
C46 C47 C40 111.4(5)
C46 C47 H47A 109.4
C46 C47 H47B 109.4
C30 C35 H35A 110.1
C30 C35 H35B 110.1
C30 C35 C34 107.8(6)
H35A C35 H35B 108.5
C34 C35 H35A 110.1
C34 C35 H35B 110.1
C58 C54 H54 109.3
C55 C54 C58 111.1(6)
C55 C54 H54 109.3
C53 C54 C58 109.3(7)
C53 C54 H54 109.3
C53 C54 C55 108.6(8)
C60 C61 H61A 109.9
C60 C61 H61B 109.9
H61A C61 H61B 108.3
C62 C61 C60 109.1(6)
C62 C61 H61A 109.9
C62 C61 H61B 109.9
C60 C66 H66A 109.7
C60 C66 H66B 109.7
H66A C66 H66B 108.2
C67 C66 C60 109.8(6)
C67 C66 H66A 109.7
C67 C66 H66B 109.7
C15 C17 H17A 110.2
C15 C17 H17B 110.2
C15 C17 C12 107.5(6)
H17A C17 H17B 108.5
C12 C17 H17A 110.2
C12 C17 H17B 110.2
C21 C22 H22 110.0
C21 C22 C23 108.6(6)
C24 C22 C21 109.5(6)
C24 C22 H22 110.0
C24 C22 C23 108.7(7)
C23 C22 H22 110.0
C11 C12 C17 110.6(7)
C11 C12 H12 108.5
C11 C12 C13 110.7(7)
C17 C12 H12 108.5
C13 C12 C17 109.9(7)
C13 C12 H12 108.5
C45 C46 C47 110.4(6)
C45 C46 H46 110.0
C45 C46 C48 107.9(7)
C47 C46 H46 110.0
C48 C46 C47 108.7(7)
C48 C46 H46 110.0
C18 C020 H020 108.7
C18 C020 C14 109.0(6)
C14 C020 H020 108.7
C13 C020 C18 110.6(6)
C13 C020 H020 108.7
C13 C020 C14 111.0(7)
O401 C401 H40D 109.5
O401 C401 H40E 109.5
O401 C401 H40F 109.5
H40D C401 H40E 109.5
H40D C401 H40F 109.5
H40E C401 H40F 109.5
C50 C51 H51A 109.9
C50 C51 H51B 109.9
H51A C51 H51B 108.3
C52 C51 C50 109.1(6)
C52 C51 H51A 109.9
C52 C51 H51B 109.9
C15 C14 H14A 109.9
C15 C14 H14B 109.9
C020 C14 C15 109.0(5)
C020 C14 H14A 109.9
C020 C14 H14B 109.9
H14A C14 H14B 108.3
C29 C25 H25 109.5
C29 C25 C24 110.0(6)
C24 C25 H25 109.5
C26 C25 C29 108.8(6)
C26 C25 H25 109.5
C26 C25 C24 109.7(8)
C12 C13 H13A 110.4
C12 C13 H13B 110.4
C020 C13 C12 106.7(6)
C020 C13 H13A 110.4
C020 C13 H13B 110.4
H13A C13 H13B 108.6
C59 C56 H56 109.1
C55 C56 C59 110.4(6)
C55 C56 H56 109.1
C57 C56 C59 109.0(7)
C57 C56 H56 109.1
C57 C56 C55 110.1(8)
C54 C55 C56 109.5(6)
C54 C55 H55A 109.8
C54 C55 H55B 109.8
C56 C55 H55A 109.8
C56 C55 H55B 109.8
H55A C55 H55B 108.2
C22 C24 C25 109.3(6)
C22 C24 H24A 109.8
C22 C24 H24B 109.8
C25 C24 H24A 109.8
C25 C24 H24B 109.8
H24A C24 H24B 108.3
C39 C38 H38 109.0
C36 C38 C39 108.4(7)
C36 C38 H38 109.0
C36 C38 C37 111.4(8)
C37 C38 C39 110.1(7)
C37 C38 H38 109.0
C40 C41 H41A 109.6
C40 C41 H41B 109.6
C40 C41 C42 110.2(5)
H41A C41 H41B 108.1
C42 C41 H41A 109.6
C42 C41 H41B 109.6
C28 C27 H27 110.0
C28 C27 C26 109.3(8)
C28 C27 C23 108.7(7)
C26 C27 H27 110.0
C26 C27 C23 108.7(7)
C23 C27 H27 110.0
C30 C31 H31A 110.2
C30 C31 H31B 110.2
H31A C31 H31B 108.5
C32 C31 C30 107.8(6)
C32 C31 H31A 110.2
C32 C31 H31B 110.2
C44 C43 H43A 109.6
C44 C43 H43B 109.6
C44 C43 C42 110.4(6)
H43A C43 H43B 108.1
C42 C43 H43A 109.6
C42 C43 H43B 109.6
C65 C69 H69 108.7
C63 C69 C65 109.6(8)
C63 C69 H69 108.7
C63 C69 C68 110.6(9)
C68 C69 C65 110.6(8)
C68 C69 H69 108.7
C41 C42 C43 108.1(8)
C41 C42 H42 111.4
C41 C42 C48 107.4(8)
C43 C42 H42 111.4
C43 C42 C48 107.0(6)
C48 C42 H42 111.4
C25 C26 H26A 109.5
C25 C26 H26B 109.5
C27 C26 C25 110.5(7)
C27 C26 H26A 109.5
C27 C26 H26B 109.5
H26A C26 H26B 108.1
C46 C48 C42 111.2(7)
C46 C48 H48A 109.4
C46 C48 H48B 109.4
C42 C48 H48A 109.4
C42 C48 H48B 109.4
H48A C48 H48B 108.0
C61 C62 H62 110.0
C61 C62 C63 109.9(8)
C61 C62 C64 107.3(8)
C63 C62 H62 110.0
C63 C62 C64 109.7(10)
C64 C62 H62 110.0
C38 C36 H36A 109.6
C38 C36 H36B 109.6
C38 C36 C32 110.3(7)
H36A C36 H36B 108.1
C32 C36 H36A 109.6
C32 C36 H36B 109.6
C56 C57 H57A 109.6
C56 C57 H57B 109.6
C56 C57 C52 110.5(8)
H57A C57 H57B 108.1
C52 C57 H57A 109.6
C52 C57 H57B 109.6
C66 C67 H67 109.3
C64 C67 C66 108.1(8)
C64 C67 H67 109.3
C64 C67 C68 111.9(10)
C68 C67 C66 108.8(8)
C68 C67 H67 109.3
C69 C63 C62 109.9(7)
C69 C63 H63A 109.7
C69 C63 H63B 109.7
C62 C63 H63A 109.7
C62 C63 H63B 109.7
H63A C63 H63B 108.2
H30D O301 H30E 109.6
C35 C34 H34 109.2
C37 C34 C35 111.1(9)
C37 C34 H34 109.2
C33 C34 C35 108.0(9)
C33 C34 H34 109.2
C33 C34 C37 110.1(9)
C38 C37 C34 109.4(8)
C38 C37 H37A 109.8
C38 C37 H37B 109.8
C34 C37 H37A 109.8
C34 C37 H37B 109.8
H37A C37 H37B 108.2
C31 C32 C36 109.5(8)
C31 C32 H32 109.4
C31 C32 C33 109.4(8)
C36 C32 H32 109.4
C33 C32 C36 109.7(9)
C33 C32 H32 109.4
C54 C53 H53A 109.6
C54 C53 H53B 109.6
C54 C53 C52 110.4(7)
H53A C53 H53B 108.1
C52 C53 H53A 109.6
C52 C53 H53B 109.6
C51 C52 C53 107.2(8)
C51 C52 H52 110.3
C57 C52 C51 108.6(7)
C57 C52 C53 110.0(8)
C57 C52 H52 110.3
C53 C52 H52 110.3
C22 C23 C27 110.4(7)
C22 C23 H23A 109.6
C22 C23 H23B 109.6
C27 C23 H23A 109.6
C27 C23 H23B 109.6
H23A C23 H23B 108.1
C34 C33 H33A 110.1
C34 C33 H33B 110.1
C32 C33 C34 108.2(8)
C32 C33 H33A 110.1
C32 C33 H33B 110.1
H33A C33 H33B 108.4
C62 C64 H64A 109.8
C62 C64 H64B 109.8
C67 C64 C62 109.4(8)
C67 C64 H64A 109.8
C67 C64 H64B 109.8
H64A C64 H64B 108.2
C69 C68 H68A 109.9
C69 C68 H68B 109.9
C67 C68 C69 108.9(9)
C67 C68 H68A 109.9
C67 C68 H68B 109.9
H68A C68 H68B 108.3
O2 N202 C204 123.2(7)
O2 N202 O205 76.3(8)
O2 N202 O206 71.9(9)
O2 N202 O1 118.7(9)
O1 N202 C204 118.1(7)
N101 O13A O102 44.5(5)
N101 O13A O103 60.9(5)
N101 O12A O102 54.1(4)
N101 O12A O103 51.4(5)
N201 O23A O203 43.0(10)
N202 O2 O205 52.9(4)
N202 O2 O206 55.2(7)
N202 O1 O205 50.4(6)
N202 O1 O206 49.7(4)
N103 O4 O108 49.6(10)

loop_
_geom_bond_atom_site_label_1
_geom_bond_atom_site_label_2
_geom_bond_distance
O104 C103 1.272(5)
O101 C101 1.275(5)
O201 C201 1.270(5)
O204 C203 1.268(5)
N102 O105 1.236(5)
N102 O106 1.233(6)
N102 C104 1.400(6)
O207 C205 1.264(5)
N201 C202 1.433(6)
N201 O203 1.197(9)
N201 O202 1.238(8)
N201 O23A 1.21(2)
N201 O22A 1.16(2)
N101 C102 1.449(5)
N101 O102 1.2201(2)
N101 O103 1.2200(2)
N101 O13A 1.189(11)
N101 O12A 1.182(9)
O107 C105 1.249(5)
N10 H10A 0.8900
N10 H10B 0.8900
N10 H10C 0.8900
N10 C10 1.481(7)
N20 H20A 0.8900
N20 H20B 0.8900
N20 H20C 0.8900
N20 C20 1.491(6)
N203 O208 1.209(5)
N203 C206 1.408(6)
N203 O209 1.237(6)
N103 C106 1.429(6)
N103 O109 1.235(7)
N103 O108 1.209(7)
N103 O3 1.309(11)
N103 O4 1.159(13)
N30 H30A 0.8900
N30 H30B 0.8900
N30 H30C 0.8900
N30 C30 1.494(7)
C103 C102 1.424(6)
C103 C104 1.426(6)
C102 C101 1.408(6)
N60 H60A 0.8900
N60 H60B 0.8900
N60 H60C 0.8900
N60 C60 1.508(7)
N40 H40A 0.8900
N40 H40B 0.8900
N40 H40C 0.8900
N40 C40 1.468(7)
C202 C201 1.423(6)
C202 C203 1.395(6)
C104 C105 1.433(6)
C101 C106 1.443(6)
N50 H50A 0.8900
N50 H50B 0.8900
N50 H50C 0.8900
N50 C50 1.473(8)
C106 C105 1.415(6)
C201 C206 1.452(6)
C206 C205 1.426(6)
C203 C204 1.432(6)
C205 C204 1.436(6)
C204 N202 1.446(5)
C20 C29 1.540(7)
C20 C21 1.496(7)
C20 C28 1.512(8)
O401 H401 0.8200
O401 C401 1.370(9)
C40 C49 1.526(7)
C40 C47 1.519(7)
C40 C41 1.504(8)
C60 C65 1.531(8)
C60 C61 1.508(7)
C60 C66 1.513(9)
C10 C16 1.510(7)
C10 C18 1.526(7)
C10 C11 1.511(7)
C30 C39 1.499(7)
C30 C35 1.504(7)
C30 C31 1.545(8)
C29 H29A 0.9700
C29 H29B 0.9700
C29 C25 1.540(9)
C21 H21A 0.9700
C21 H21B 0.9700
C21 C22 1.521(9)
C16 H16A 0.9700
C16 H16B 0.9700
C16 C15 1.495(9)
C58 H58A 0.9700
C58 H58B 0.9700
C58 C50 1.530(7)
C58 C54 1.514(9)
C50 C59 1.535(8)
C50 C51 1.539(9)
C44 H44 0.9800
C44 C49 1.567(9)
C44 C45 1.467(9)
C44 C43 1.506(11)
C39 H39A 0.9700
C39 H39B 0.9700
C39 C38 1.538(10)
C15 H15 0.9800
C15 C17 1.493(10)
C15 C14 1.532(10)
C49 H49A 0.9700
C49 H49B 0.9700
C18 H18A 0.9700
C18 H18B 0.9700
C18 C020 1.512(10)
C11 H11A 0.9700
C11 H11B 0.9700
C11 C12 1.505(10)
C28 H28A 0.9700
C28 H28B 0.9700
C28 C27 1.498(10)
C65 H65A 0.9700
C65 H65B 0.9700
C65 C69 1.515(10)
C45 H45A 0.9700
C45 H45B 0.9700
C45 C46 1.496(9)
C59 H59A 0.9700
C59 H59B 0.9700
C59 C56 1.519(10)
C47 H47A 0.9700
C47 H47B 0.9700
C47 C46 1.507(10)
C35 H35A 0.9700
C35 H35B 0.9700
C35 C34 1.531(11)
C54 H54 0.9800
C54 C55 1.525(10)
C54 C53 1.511(11)
C61 H61A 0.9700
C61 H61B 0.9700
C61 C62 1.506(11)
C66 H66A 0.9700
C66 H66B 0.9700
C66 C67 1.518(11)
C17 H17A 0.9700
C17 H17B 0.9700
C17 C12 1.550(10)
C22 H22 0.9800
C22 C24 1.520(10)
C22 C23 1.536(12)
C12 H12 0.9800
C12 C13 1.545(11)
C46 H46 0.9800
C46 C48 1.503(12)
C020 H020 0.9800
C020 C14 1.529(10)
C020 C13 1.482(11)
C401 H40D 0.9600
C401 H40E 0.9600
C401 H40F 0.9600
C51 H51A 0.9700
C51 H51B 0.9700
C51 C52 1.544(12)
C14 H14A 0.9700
C14 H14B 0.9700
C25 H25 0.9800
C25 C24 1.550(10)
C25 C26 1.527(11)
C13 H13A 0.9700
C13 H13B 0.9700
C56 H56 0.9800
C56 C55 1.513(9)
C56 C57 1.509(12)
C55 H55A 0.9700
C55 H55B 0.9700
C24 H24A 0.9700
C24 H24B 0.9700
C38 H38 0.9800
C38 C36 1.459(10)
C38 C37 1.468(11)
C41 H41A 0.9700
C41 H41B 0.9700
C41 C42 1.553(11)
C27 H27 0.9800
C27 C26 1.508(12)
C27 C23 1.536(12)
C31 H31A 0.9700
C31 H31B 0.9700
C31 C32 1.511(11)
C43 H43A 0.9700
C43 H43B 0.9700
C43 C42 1.567(12)
C69 H69 0.9800
C69 C63 1.498(13)
C69 C68 1.515(14)
C42 H42 0.9800
C42 C48 1.580(13)
C26 H26A 0.9700
C26 H26B 0.9700
C48 H48A 0.9700
C48 H48B 0.9700
C62 H62 0.9800
C62 C63 1.520(13)
C62 C64 1.547(15)
C36 H36A 0.9700
C36 H36B 0.9700
C36 C32 1.529(11)
C57 H57A 0.9700
C57 H57B 0.9700
C57 C52 1.518(12)
C67 H67 0.9800
C67 C64 1.494(14)
C67 C68 1.493(12)
C63 H63A 0.9700
C63 H63B 0.9700
O301 H30D 0.8502
O301 H30E 0.8488
C34 H34 0.9800
C34 C37 1.519(13)
C34 C33 1.528(14)
C37 H37A 0.9700
C37 H37B 0.9700
C32 H32 0.9800
C32 C33 1.523(13)
C53 H53A 0.9700
C53 H53B 0.9700
C53 C52 1.545(11)
C52 H52 0.9800
C23 H23A 0.9700
C23 H23B 0.9700
C33 H33A 0.9700
C33 H33B 0.9700
C64 H64A 0.9700
C64 H64B 0.9700
C68 H68A 0.9700
C68 H68B 0.9700
N202 O205 1.2200(2)
N202 O206 1.2200(2)
N202 O2 1.184(10)
N202 O1 1.253(11)

loop_
_geom_torsion_atom_site_label_1
_geom_torsion_atom_site_label_2
_geom_torsion_atom_site_label_3
_geom_torsion_atom_site_label_4
_geom_torsion
O104 C103 C102 N101 -1.4(7)
O104 C103 C102 C101 179.8(5)
O104 C103 C104 N102 1.0(7)
O104 C103 C104 C105 -175.0(5)
O101 C101 C106 N103 13.1(7)
O101 C101 C106 C105 -170.9(5)
O201 C201 C206 N203 4.8(8)
O201 C201 C206 C205 -174.6(5)
O204 C203 C204 C205 -177.0(6)
O204 C203 C204 N202 4.0(8)
N102 C104 C105 O107 -7.5(8)
N102 C104 C105 C106 179.5(5)
O207 C205 C204 C203 174.6(5)
O207 C205 C204 N202 -6.4(8)
O105 N102 C104 C103 -35.7(7)
O105 N102 C104 C105 140.5(5)
N201 C202 C201 O201 -1.4(8)
N201 C202 C201 C206 -177.5(5)
N201 C202 C203 O204 -5.6(8)
N201 C202 C203 C204 176.4(5)
N101 C102 C101 O101 -5.8(7)
N101 C102 C101 C106 176.7(4)
O106 N102 C104 C103 142.5(5)
O106 N102 C104 C105 -41.3(7)
N10 C10 C16 C15 179.2(5)
N10 C10 C18 C020 178.5(5)
N10 C10 C11 C12 -178.6(5)
N20 C20 C29 C25 -178.8(5)
N20 C20 C21 C22 178.4(5)
N20 C20 C28 C27 179.7(6)
N203 C206 C205 O207 4.7(8)
N203 C206 C205 C204 179.9(5)
N103 C106 C105 O107 0.5(8)
N103 C106 C105 C104 173.6(5)
N30 C30 C39 C38 -179.5(5)
N30 C30 C35 C34 178.2(7)
N30 C30 C31 C32 -179.4(6)
C103 C102 C101 O101 172.9(5)
C103 C102 C101 C106 -4.6(7)
C103 C104 C105 O107 168.5(5)
C103 C104 C105 C106 -4.6(7)
C102 C103 C104 N102 -177.7(4)
C102 C103 C104 C105 6.4(7)
C102 C101 C106 N103 -169.4(4)
C102 C101 C106 C105 6.6(7)
N60 C60 C65 C69 179.7(6)
N60 C60 C61 C62 178.4(7)
N60 C60 C66 C67 -179.8(6)
N40 C40 C49 C44 -179.5(5)
N40 C40 C47 C46 -179.1(5)
N40 C40 C41 C42 -179.7(6)
O208 N203 C206 C201 -156.0(6)
O208 N203 C206 C205 23.5(8)
C202 C201 C206 N203 -179.1(5)
C202 C201 C206 C205 1.4(8)
C202 C203 C204 C205 1.0(8)
C202 C203 C204 N202 -178.0(5)
C104 C103 C102 N101 177.2(4)
C104 C103 C102 C101 -1.5(7)
C101 C106 C105 O107 -175.5(5)
C101 C106 C105 C104 -2.4(7)
N50 C50 C59 C56 179.6(5)
N50 C50 C51 C52 178.6(6)
C201 C202 C203 O204 177.9(5)
C201 C202 C203 C204 -0.1(8)
C201 C206 C205 O207 -175.9(5)
C201 C206 C205 C204 -0.6(8)
C206 C205 C204 C203 -0.7(8)
C206 C205 C204 N202 178.3(5)
C203 C202 C201 O201 175.1(5)
C203 C202 C201 C206 -1.0(8)
C203 C204 N202 O2 -132.4(12)
C203 C204 N202 O1 49.0(12)
C205 C204 N202 O2 48.5(13)
C205 C204 N202 O1 -130.1(11)
O209 N203 C206 C201 25.2(8)
O209 N203 C206 C205 -155.3(6)
C20 C29 C25 C24 -59.2(7)
C20 C29 C25 C26 60.9(8)
C20 C21 C22 C24 59.5(8)
C20 C21 C22 C23 -59.1(8)
C20 C28 C27 C26 -59.2(9)
C20 C28 C27 C23 59.3(9)
C40 C47 C46 C45 -58.3(8)
C40 C47 C46 C48 59.8(8)
C40 C41 C42 C43 57.3(9)
C40 C41 C42 C48 -57.8(9)
C60 C65 C69 C63 60.7(10)
C60 C65 C69 C68 -61.4(9)
C60 C61 C62 C63 -57.0(11)
C60 C61 C62 C64 62.2(10)
C60 C66 C67 C64 -60.8(10)
C60 C66 C67 C68 61.0(11)
C10 C16 C15 C17 62.0(7)
C10 C16 C15 C14 -57.8(7)
C10 C18 C020 C14 60.4(7)
C10 C18 C020 C13 -62.0(8)
C10 C11 C12 C17 -61.0(8)
C10 C11 C12 C13 61.2(7)
C30 C39 C38 C36 -62.4(8)
C30 C39 C38 C37 59.6(8)
C30 C35 C34 C37 -57.6(11)
C30 C35 C34 C33 63.2(10)
C30 C31 C32 C36 59.4(9)
C30 C31 C32 C33 -60.9(10)
C29 C20 C21 C22 -60.7(7)
C29 C20 C28 C27 61.4(8)
C29 C25 C24 C22 60.4(9)
C29 C25 C26 C27 -60.9(9)
C21 C20 C29 C25 60.0(6)
C21 C20 C28 C27 -60.9(8)
C21 C22 C24 C25 -59.0(9)
C21 C22 C23 C27 58.3(9)
C16 C10 C18 C020 -59.9(7)
C16 C10 C11 C12 61.7(7)
C16 C15 C17 C12 -58.8(8)
C16 C15 C14 C020 59.3(8)
C58 C50 C59 C56 59.8(7)
C58 C50 C51 C52 -61.7(8)
C58 C54 C55 C56 -58.8(9)
C58 C54 C53 C52 61.9(10)
C50 C58 C54 C55 58.4(7)
C50 C58 C54 C53 -61.4(8)
C50 C59 C56 C55 -59.8(8)
C50 C59 C56 C57 61.2(8)
C50 C51 C52 C57 -58.7(9)
C50 C51 C52 C53 60.1(9)
C44 C45 C46 C47 57.0(9)
C44 C45 C46 C48 -61.6(9)
C44 C43 C42 C41 -60.9(9)
C44 C43 C42 C48 54.4(10)
C39 C30 C35 C34 58.1(9)
C39 C30 C31 C32 -61.0(8)
C39 C38 C36 C32 61.1(9)
C39 C38 C37 C34 -59.8(10)
C15 C17 C12 C11 59.0(9)
C15 C17 C12 C13 -63.6(8)
C49 C40 C47 C46 59.6(8)
C49 C40 C41 C42 -59.2(8)
C49 C44 C45 C46 -56.9(8)
C49 C44 C43 C42 63.0(9)
C18 C10 C16 C15 58.2(7)
C18 C10 C11 C12 -59.7(7)
C18 C020 C14 C15 -60.2(8)
C18 C020 C13 C12 61.3(8)
C11 C10 C16 C15 -62.2(7)
C11 C10 C18 C020 59.9(7)
C11 C12 C13 C020 -61.6(8)
C28 C20 C29 C25 -61.4(6)
C28 C20 C21 C22 60.4(6)
C28 C27 C26 C25 59.1(9)
C28 C27 C23 C22 -58.6(9)
C65 C60 C61 C62 58.4(9)
C65 C60 C66 C67 -61.7(8)
C65 C69 C63 C62 -62.5(12)
C65 C69 C68 C67 62.0(11)
C45 C44 C49 C40 58.0(7)
C45 C44 C43 C42 -57.5(9)
C45 C46 C48 C42 60.6(9)
C59 C50 C51 C52 59.2(7)
C59 C56 C55 C54 59.2(9)
C59 C56 C57 C52 -62.6(9)
C47 C40 C49 C44 -58.1(7)
C47 C40 C41 C42 59.8(8)
C47 C46 C48 C42 -59.1(9)
C35 C30 C39 C38 -59.2(7)
C35 C30 C31 C32 61.5(8)
C35 C34 C37 C38 60.0(11)
C35 C34 C33 C32 -63.0(11)
C54 C58 C50 N50 -178.5(5)
C54 C58 C50 C59 -59.1(7)
C54 C58 C50 C51 61.5(8)
C54 C53 C52 C51 -60.6(11)
C54 C53 C52 C57 57.3(11)
C61 C60 C65 C69 -59.7(9)
C61 C60 C66 C67 60.8(8)
C61 C62 C63 C69 60.0(13)
C61 C62 C64 C67 -62.8(10)
C66 C60 C65 C69 60.8(8)
C66 C60 C61 C62 -62.1(9)
C66 C67 C64 C62 61.6(11)
C66 C67 C68 C69 -60.0(12)
C17 C15 C14 C020 -62.2(8)
C17 C12 C13 C020 60.9(9)
C51 C50 C59 C56 -60.3(7)
C14 C15 C17 C12 62.9(8)
C14 C020 C13 C12 -59.9(8)
C13 C020 C14 C15 61.9(8)
C56 C57 C52 C51 60.9(9)
C56 C57 C52 C53 -56.2(10)
C55 C54 C53 C52 -59.5(10)
C55 C56 C57 C52 58.7(9)
C24 C22 C23 C27 -60.8(8)
C24 C25 C26 C27 59.4(8)
C38 C36 C32 C31 -61.5(10)
C38 C36 C32 C33 58.5(11)
C41 C40 C49 C44 62.0(7)
C41 C40 C47 C46 -60.7(7)
C41 C42 C48 C46 58.3(9)
C31 C30 C39 C38 62.1(7)
C31 C30 C35 C34 -62.6(9)
C31 C32 C33 C34 62.8(11)
C43 C44 C49 C40 -63.0(7)
C43 C44 C45 C46 61.0(8)
C43 C42 C48 C46 -57.6(9)
C26 C25 C24 C22 -59.2(8)
C26 C27 C23 C22 60.3(9)
C36 C38 C37 C34 60.4(10)
C36 C32 C33 C34 -57.3(11)
C57 C56 C55 C54 -61.2(9)
C63 C69 C68 C67 -59.5(10)
C63 C62 C64 C67 56.5(10)
C37 C38 C36 C32 -60.1(10)
C37 C34 C33 C32 58.5(10)
C53 C54 C55 C56 61.5(8)
C23 C22 C24 C25 59.5(8)
C23 C27 C26 C25 -59.4(9)
C33 C34 C37 C38 -59.6(10)
C64 C62 C63 C69 -57.7(11)
C64 C67 C68 C69 59.4(11)
C68 C69 C63 C62 59.7(11)
C68 C67 C64 C62 -58.3(11)
O13A N101 C102 C103 62.1(9)
O13A N101 C102 C101 -119.1(9)
O12A N101 C102 C103 -133.5(9)
O12A N101 C102 C101 45.3(10)
O23A N201 C202 C201 -125(3)
O23A N201 C202 C203 59(3)
O22A N201 C202 C201 67(4)
O22A N201 C202 C203 -110(4)
O3 N103 C106 C101 148.4(11)
O3 N103 C106 C105 -27.8(12)
O4 N103 C106 C101 -38(3)
O4 N103 C106 C105 146(3)
